data_4033176
loop_
_publ_author_name
'Charris-Molina, Andr\'es'
'Castillo, Juan-Carlos'
'Mac\'ias, Mario'
'Portilla, Jaime'

_publ_section_title
;
 One-Step Synthesis of Fully Functionalized Pyrazolo[3,4-b]pyridines via
 Isobenzofuranone Ring Opening.
;
_journal_issue 23
_journal_name_full 'The Journal of organic chemistry'
_journal_page_first 12674
_journal_page_last 12681
_journal_paper_doi 10.1021/acs.joc.7b02471
_journal_volume 82
_journal_year 2017
_chemical_formula_moiety 'C26 H25 N4 O4'
_chemical_formula_sum 'C26 H25 N4 O4'
_chemical_formula_weight 457.50
_space_group_crystal_system monoclinic
_space_group_IT_number 14
_space_group_name_Hall '-P 2ybc'
_space_group_name_H-M_alt 'P 1 21/c 1'
_symmetry_space_group_name_Hall '-P 2ybc'
_symmetry_space_group_name_H-M 'P 1 21/c 1'
_atom_sites_solution_hydrogens geom
_atom_sites_solution_primary iterative
_atom_sites_solution_secondary difmap
_audit_creation_method SHELXL-2014
_audit_update_record
;
2017-08-10 # Formatted by publCIF

;
_cell_angle_alpha 90
_cell_angle_beta 96.947(9)
_cell_angle_gamma 90
_cell_formula_units_Z 4
_cell_length_a 7.1294(7)
_cell_length_b 32.835(3)
_cell_length_c 10.2161(9)
_cell_measurement_reflns_used 7670
_cell_measurement_temperature 298(2)
_cell_measurement_theta_max 23.8310
_cell_measurement_theta_min 3.6950
_cell_volume 2374.0(4)
_computing_cell_refinement
;
CrysAlisPro, Agilent Technologies,
Version 1.171.37.35 (release 13-08-2014 CrysAlis171 .NET)
(compiled Aug 13 2014,18:06:01)
;
_computing_data_collection
;
CrysAlisPro, Agilent Technologies,
Version 1.171.37.35 (release 13-08-2014 CrysAlis171 .NET)
(compiled Aug 13 2014,18:06:01)
;
_computing_data_reduction
;
CrysAlisPro, Agilent Technologies,
Version 1.171.37.35 (release 13-08-2014 CrysAlis171 .NET)
(compiled Aug 13 2014,18:06:01)
;
_computing_molecular_graphics 'Mercury (Macrae et al., 2008)'
_computing_publication_material 'SHELXL-2014 (Sheldrick, 2015)'
_computing_structure_refinement 'SHELXL-2014 (Sheldrick, 2015)'
_computing_structure_solution 'Superflip (Palatinus & Chapuis, 2007)'
_diffrn_ambient_temperature 298(2)
_diffrn_detector 'CCD plate'
_diffrn_detector_area_resol_mean 5.3072
_diffrn_detector_type Atlas
_diffrn_measured_fraction_theta_full 0.998
_diffrn_measured_fraction_theta_max 0.998
_diffrn_measurement_device 'four-circle diffractometer'
_diffrn_measurement_device_type 'SuperNova, Dual, Cu at zero, Atlas'
_diffrn_measurement_method '\w scans'
_diffrn_radiation_type MoK\a
_diffrn_radiation_wavelength 0.71073
_diffrn_reflns_av_R_equivalents 0.0641
_diffrn_reflns_av_unetI/netI 0.0263
_diffrn_reflns_Laue_measured_fraction_full 0.998
_diffrn_reflns_Laue_measured_fraction_max 0.998
_diffrn_reflns_limit_h_max 8
_diffrn_reflns_limit_h_min -8
_diffrn_reflns_limit_k_max 39
_diffrn_reflns_limit_k_min -39
_diffrn_reflns_limit_l_max 12
_diffrn_reflns_limit_l_min -12
_diffrn_reflns_number 44624
_diffrn_reflns_point_group_measured_fraction_full 0.998
_diffrn_reflns_point_group_measured_fraction_max 0.998
_diffrn_reflns_theta_full 25.242
_diffrn_reflns_theta_max 25.339
_diffrn_reflns_theta_min 3.134
_diffrn_source 'SuperNova (Mo) X-ray Source'
_exptl_absorpt_coefficient_mu 0.088
_exptl_absorpt_correction_T_max 1.00000
_exptl_absorpt_correction_T_min 0.81094
_exptl_absorpt_correction_type multi-scan
_exptl_absorpt_process_details
;
CrysAlisPro, Agilent Technologies,
Version 1.171.37.35 (release 13-08-2014 CrysAlis171 .NET)
(compiled Aug 13 2014,18:06:01)
Empirical absorption correction using spherical harmonics,
 implemented in SCALE3 ABSPACK scaling algorithm.
;
_exptl_crystal_colour colorless
_exptl_crystal_density_diffrn 1.280
_exptl_crystal_density_method 'not measured'
_exptl_crystal_description parallelepiped
_exptl_crystal_F_000 964
_exptl_crystal_size_max 0.241
_exptl_crystal_size_mid 0.129
_exptl_crystal_size_min 0.104
_refine_diff_density_max 0.323
_refine_diff_density_min -0.433
_refine_diff_density_rms 0.042
_refine_ls_extinction_coef 0.0145(17)
_refine_ls_extinction_expression Fc^*^=kFc[1+0.001xFc^2^\l^3^/sin(2\q)]^-1/4^
_refine_ls_extinction_method SHELXL
_refine_ls_goodness_of_fit_ref 0.997
_refine_ls_hydrogen_treatment mixed
_refine_ls_matrix_type full
_refine_ls_number_parameters 324
_refine_ls_number_reflns 4339
_refine_ls_number_restraints 21
_refine_ls_restrained_S_all 1.049
_refine_ls_R_factor_all 0.0700
_refine_ls_R_factor_gt 0.0602
_refine_ls_shift/su_max 0.000
_refine_ls_shift/su_mean 0.000
_refine_ls_structure_factor_coef Fsqd
_refine_ls_weighting_details 'w=1/[\s^2^(Fo^2^)+(0.0629P)^2^+2.0628P] where P=(Fo^2^+2Fc^2^)/3'
_refine_ls_weighting_scheme calc
_refine_ls_wR_factor_gt 0.1563
_refine_ls_wR_factor_ref 0.1635
_reflns_Friedel_coverage 0.000
_reflns_number_gt 3594
_reflns_number_total 4339
_reflns_threshold_expression 'I > 2\s(I)'
_cod_data_source_file jo7b02471_si_002.cif
_cod_data_source_block shelxs_ACH52CR_4_compound_4a
_cod_depositor_comments 'Adding full bibliography for 4033175--4033179.cif.'
_cod_database_code 4033176
_publcif_datablock.id {edb5642e-f694-47c0-9d54-6ac040815427}

_shelx_space_group_comment
;
The symmetry employed for this shelxl refinement is uniquely defined
by the following loop, which should always be used as a source of
symmetry information in preference to the above space-group names.
They are only intended as comments.
;
_shelxl_version_number 2014-3
_publcif_info_exptl_table_max_cols 4
_publcif_info_exptl_table_use_headnotes n

loop_
_space_group_symop_operation_xyz
'x, y, z'
'x, -y+1/2, z+1/2'
'-x, -y, -z'
'-x, y-1/2, -z-1/2'

loop_
_atom_site_label
_atom_site_type_symbol
_atom_site_fract_x
_atom_site_fract_y
_atom_site_fract_z
_atom_site_U_iso_or_equiv
_atom_site_adp_type
_atom_site_occupancy
_atom_site_site_symmetry_order
_atom_site_calc_flag
_atom_site_refinement_flags_posn
_atom_site_refinement_flags_adp
_atom_site_refinement_flags_occupancy
N4 N 0.1944(4) 0.48697(8) 0.8103(3) 0.0753(7) Uani 1 1 d . U .
C1 C 0.3710(5) 0.46497(11) 0.8375(4) 0.0844(9) Uani 1 1 d . U .
H1A H 0.4569 0.4738 0.7778 0.127 Uiso 1 1 calc R U .
H1B H 0.3479 0.4363 0.8262 0.127 Uiso 1 1 calc R U .
H1C H 0.4252 0.4702 0.9266 0.127 Uiso 1 1 calc R U .
O1 O 0.4346(3) 0.25711(7) 0.1360(2) 0.0815(7) Uani 1 1 d . . .
C2 C 0.3808(3) 0.29131(8) 0.1064(3) 0.0526(6) Uani 1 1 d . . .
C3 C 0.4536(4) 0.31439(11) -0.0033(3) 0.0752(9) Uani 1 1 d . . .
H3A H 0.4653 0.2963 -0.0756 0.113 Uiso 1 1 calc R U .
H3B H 0.5750 0.3258 0.0274 0.113 Uiso 1 1 calc R U .
H3C H 0.3671 0.3359 -0.0319 0.113 Uiso 1 1 calc R U .
C4 C 0.2471(3) 0.31300(7) 0.1864(2) 0.0423(5) Uani 1 1 d . . .
C5 C 0.3027(3) 0.32074(7) 0.3196(2) 0.0426(5) Uani 1 1 d . . .
C6 C 0.4916(4) 0.30746(9) 0.3890(3) 0.0562(7) Uani 1 1 d . . .
H6A H 0.5795 0.3042 0.3255 0.084 Uiso 1 1 calc R U .
H6B H 0.4775 0.2820 0.4330 0.084 Uiso 1 1 calc R U .
H6C H 0.5381 0.3277 0.4525 0.084 Uiso 1 1 calc R U .
C7 C 0.1751(3) 0.34332(7) 0.3850(2) 0.0429(5) Uani 1 1 d . . .
C8 C 0.0067(3) 0.35712(7) 0.3119(2) 0.0409(5) Uani 1 1 d . . .
N2 N -0.0865(3) 0.38042(6) 0.39534(19) 0.0475(5) Uani 1 1 d . . .
N3 N 0.0144(3) 0.38106(7) 0.5194(2) 0.0534(5) Uani 1 1 d . . .
C11 C 0.1679(4) 0.35905(8) 0.5150(2) 0.0497(6) Uani 1 1 d . . .
C12 C 0.3021(4) 0.35340(10) 0.6380(3) 0.0683(8) Uani 1 1 d . . .
H12A H 0.3227 0.3248 0.6540 0.102 Uiso 1 1 calc R U .
H12B H 0.2496 0.3654 0.7112 0.102 Uiso 1 1 calc R U .
H12C H 0.4202 0.3663 0.6277 0.102 Uiso 1 1 calc R U .
C13 C -0.2600(3) 0.40220(7) 0.3731(2) 0.0472(6) Uani 1 1 d . . .
C14 C -0.3273(4) 0.42166(9) 0.4781(3) 0.0676(8) Uani 1 1 d . . .
H14 H -0.2584 0.4210 0.5614 0.081 Uiso 1 1 calc R U .
C15 C -0.4982(5) 0.44209(12) 0.4581(4) 0.0870(11) Uani 1 1 d . . .
H15 H -0.5424 0.4555 0.5285 0.104 Uiso 1 1 calc R U .
C16 C -0.6035(5) 0.44298(11) 0.3365(4) 0.0810(10) Uani 1 1 d . . .
H16 H -0.7189 0.4565 0.3244 0.097 Uiso 1 1 calc R U .
C17 C -0.5358(4) 0.42357(10) 0.2331(3) 0.0715(8) Uani 1 1 d . . .
H17 H -0.6063 0.4239 0.1503 0.086 Uiso 1 1 calc R U .
C18 C -0.3640(4) 0.40349(9) 0.2503(3) 0.0590(7) Uani 1 1 d . . .
H18 H -0.3187 0.3909 0.1790 0.071 Uiso 1 1 calc R U .
N1 N -0.0531(3) 0.34835(6) 0.18619(18) 0.0424(5) Uani 1 1 d . . .
C20 C 0.0685(3) 0.32648(7) 0.1251(2) 0.0403(5) Uani 1 1 d . . .
C21 C -0.0027(3) 0.31500(7) -0.0126(2) 0.0407(5) Uani 1 1 d . . .
C22 C -0.0849(3) 0.34377(7) -0.1033(2) 0.0429(5) Uani 1 1 d . . .
C23 C -0.1663(4) 0.33116(9) -0.2271(2) 0.0545(6) Uani 1 1 d . . .
H23 H -0.2229 0.3503 -0.2865 0.065 Uiso 1 1 calc R U .
C24 C -0.1641(4) 0.29063(10) -0.2631(3) 0.0623(7) Uani 1 1 d . . .
H24 H -0.2178 0.2826 -0.3466 0.075 Uiso 1 1 calc R U .
C25 C -0.0823(4) 0.26228(9) -0.1751(3) 0.0601(7) Uani 1 1 d . . .
H25 H -0.0801 0.2350 -0.1993 0.072 Uiso 1 1 calc R U .
C26 C -0.0034(4) 0.27414(8) -0.0506(3) 0.0511(6) Uani 1 1 d . . .
H26 H 0.0499 0.2546 0.0086 0.061 Uiso 1 1 calc R U .
C27 C -0.0897(4) 0.38794(8) -0.0710(2) 0.0539(6) Uani 1 1 d . . .
O3 O -0.2365(3) 0.40763(7) -0.0997(2) 0.0849(7) Uani 1 1 d . . .
H3 H -0.2210 0.4310 -0.0724 0.13(6) Uiso 0.289(5) 1 calc R . P
O2 O 0.0660(3) 0.40330(5) -0.01520(19) 0.0606(5) Uani 1 1 d . . .
H2 H 0.0432 0.4239 0.0254 0.091 Uiso 0.711(5) 1 calc R U P
C1A C 0.1426(5) 0.51482(10) 0.8918(3) 0.0711(8) Uani 1 1 d . . .
O5 O 0.2436(11) 0.5197(2) 1.0050(8) 0.080(3) Uani 0.289(5) 1 d . . P
O4 O -0.0137(4) 0.53335(9) 0.8728(3) 0.0757(11) Uani 0.711(5) 1 d . . P
C1B C 0.0735(6) 0.47733(13) 0.6914(4) 0.1068(11) Uani 1 1 d . U .
H1BA H 0.1036 0.4947 0.6214 0.160 Uiso 1 1 calc R U .
H1BB H -0.0560 0.4814 0.7054 0.160 Uiso 1 1 calc R U .
H1BC H 0.0920 0.4494 0.6681 0.160 Uiso 1 1 calc R U .

loop_
_atom_site_aniso_label
_atom_site_aniso_U_11
_atom_site_aniso_U_22
_atom_site_aniso_U_33
_atom_site_aniso_U_23
_atom_site_aniso_U_13
_atom_site_aniso_U_12
N4 0.0830(15) 0.0646(14) 0.0764(14) -0.0131(12) 0.0021(12) 0.0068(11)
C1 0.0838(17) 0.0788(19) 0.0906(19) -0.0127(16) 0.0103(14) 0.0122(14)
O1 0.0977(17) 0.0688(14) 0.0772(14) -0.0032(11) 0.0078(12) 0.0415(12)
C2 0.0446(13) 0.0595(16) 0.0527(14) -0.0065(12) 0.0015(11) 0.0107(12)
C3 0.0639(18) 0.093(2) 0.074(2) -0.0038(17) 0.0308(15) -0.0011(16)
C4 0.0445(13) 0.0364(11) 0.0463(13) 0.0040(9) 0.0067(10) 0.0027(9)
C5 0.0432(12) 0.0384(12) 0.0463(13) 0.0060(9) 0.0058(10) -0.0001(9)
C6 0.0510(14) 0.0623(16) 0.0540(15) 0.0067(12) 0.0005(12) 0.0076(12)
C7 0.0460(13) 0.0415(12) 0.0410(12) 0.0041(9) 0.0049(10) -0.0001(10)
C8 0.0453(12) 0.0381(12) 0.0407(12) 0.0003(9) 0.0105(10) 0.0014(9)
N2 0.0500(11) 0.0523(12) 0.0406(10) -0.0038(9) 0.0070(9) 0.0067(9)
N3 0.0577(13) 0.0611(13) 0.0414(11) -0.0045(9) 0.0063(9) 0.0019(10)
C11 0.0541(14) 0.0517(14) 0.0432(13) -0.0011(10) 0.0059(11) -0.0003(11)
C12 0.0738(19) 0.084(2) 0.0441(15) -0.0042(14) -0.0036(13) 0.0105(16)
C13 0.0503(14) 0.0393(12) 0.0540(14) -0.0012(10) 0.0147(11) 0.0025(10)
C14 0.0711(19) 0.0705(19) 0.0628(17) -0.0130(14) 0.0149(14) 0.0156(15)
C15 0.088(2) 0.094(3) 0.083(2) -0.0165(19) 0.0250(19) 0.035(2)
C16 0.069(2) 0.082(2) 0.094(2) 0.0012(19) 0.0208(18) 0.0296(17)
C17 0.0661(18) 0.078(2) 0.0703(19) 0.0073(16) 0.0088(15) 0.0208(16)
C18 0.0593(16) 0.0627(17) 0.0559(16) 0.0012(12) 0.0105(13) 0.0169(13)
N1 0.0433(10) 0.0429(10) 0.0413(10) -0.0013(8) 0.0058(8) 0.0046(8)
C20 0.0432(12) 0.0361(11) 0.0423(12) 0.0017(9) 0.0073(9) 0.0022(9)
C21 0.0369(11) 0.0437(12) 0.0425(12) -0.0019(9) 0.0091(9) 0.0013(9)
C22 0.0352(11) 0.0508(13) 0.0432(12) 0.0009(10) 0.0071(9) 0.0015(10)
C23 0.0464(14) 0.0696(17) 0.0467(14) 0.0002(12) 0.0017(11) 0.0024(12)
C24 0.0551(16) 0.080(2) 0.0511(15) -0.0206(14) 0.0035(12) -0.0033(14)
C25 0.0579(16) 0.0569(16) 0.0656(17) -0.0203(13) 0.0082(13) -0.0045(13)
C26 0.0519(14) 0.0463(14) 0.0556(15) -0.0055(11) 0.0082(11) 0.0019(11)
C27 0.0602(16) 0.0503(14) 0.0499(14) 0.0047(11) 0.0015(12) 0.0044(12)
O3 0.0744(14) 0.0621(14) 0.1097(18) -0.0092(12) -0.0238(13) 0.0247(11)
O2 0.0574(11) 0.0468(10) 0.0763(13) 0.0005(9) 0.0028(9) -0.0035(8)
C1A 0.077(2) 0.0599(18) 0.076(2) -0.0074(15) 0.0083(17) -0.0008(16)
O5 0.077(5) 0.073(5) 0.085(6) -0.022(4) -0.008(4) 0.019(4)
O4 0.080(2) 0.0586(18) 0.085(2) -0.0151(15) -0.0061(16) 0.0077(15)
C1B 0.113(2) 0.107(2) 0.094(2) -0.0307(18) -0.0162(16) 0.0184(19)

loop_
_atom_type_symbol
_atom_type_description
_atom_type_scat_dispersion_real
_atom_type_scat_dispersion_imag
_atom_type_scat_source
C C 0.0033 0.0016 'International Tables Vol C Tables 4.2.6.8 and 6.1.1.4'
H H 0.0000 0.0000 'International Tables Vol C Tables 4.2.6.8 and 6.1.1.4'
N N 0.0061 0.0033 'International Tables Vol C Tables 4.2.6.8 and 6.1.1.4'
O O 0.0106 0.0060 'International Tables Vol C Tables 4.2.6.8 and 6.1.1.4'

loop_
_geom_angle_atom_site_label_1
_geom_angle_atom_site_label_2
_geom_angle_atom_site_label_3
_geom_angle
C1A N4 C1B 120.0(3)
C1A N4 C1 121.8(3)
C1B N4 C1 118.1(3)
N4 C1 H1A 109.5
N4 C1 H1B 109.5
H1A C1 H1B 109.5
N4 C1 H1C 109.5
H1A C1 H1C 109.5
H1B C1 H1C 109.5
O1 C2 C3 121.9(3)
O1 C2 C4 120.3(2)
C3 C2 C4 117.8(2)
C2 C3 H3A 109.5
C2 C3 H3B 109.5
H3A C3 H3B 109.5
C2 C3 H3C 109.5
H3A C3 H3C 109.5
H3B C3 H3C 109.5
C5 C4 C20 120.5(2)
C5 C4 C2 119.5(2)
C20 C4 C2 120.0(2)
C4 C5 C7 115.9(2)
C4 C5 C6 122.6(2)
C7 C5 C6 121.5(2)
C5 C6 H6A 109.5
C5 C6 H6B 109.5
H6A C6 H6B 109.5
C5 C6 H6C 109.5
H6A C6 H6C 109.5
H6B C6 H6C 109.5
C5 C7 C8 118.5(2)
C5 C7 C11 136.9(2)
C8 C7 C11 104.5(2)
N1 C8 N2 126.5(2)
N1 C8 C7 126.3(2)
N2 C8 C7 107.20(19)
C8 N2 N3 109.90(19)
C8 N2 C13 131.0(2)
N3 N2 C13 119.05(19)
C11 N3 N2 107.68(19)
N3 C11 C7 110.6(2)
N3 C11 C12 119.3(2)
C7 C11 C12 130.0(2)
C11 C12 H12A 109.5
C11 C12 H12B 109.5
H12A C12 H12B 109.5
C11 C12 H12C 109.5
H12A C12 H12C 109.5
H12B C12 H12C 109.5
C18 C13 C14 119.5(2)
C18 C13 N2 121.5(2)
C14 C13 N2 119.0(2)
C13 C14 C15 119.4(3)
C13 C14 H14 120.3
C15 C14 H14 120.3
C16 C15 C14 121.3(3)
C16 C15 H15 119.3
C14 C15 H15 119.3
C17 C16 C15 118.9(3)
C17 C16 H16 120.6
C15 C16 H16 120.6
C16 C17 C18 120.8(3)
C16 C17 H17 119.6
C18 C17 H17 119.6
C13 C18 C17 120.1(3)
C13 C18 H18 120.0
C17 C18 H18 120.0
C8 N1 C20 114.54(19)
N1 C20 C4 124.0(2)
N1 C20 C21 114.32(19)
C4 C20 C21 121.6(2)
C26 C21 C22 118.5(2)
C26 C21 C20 119.8(2)
C22 C21 C20 121.5(2)
C23 C22 C21 119.8(2)
C23 C22 C27 118.3(2)
C21 C22 C27 122.0(2)
C24 C23 C22 120.9(3)
C24 C23 H23 119.6
C22 C23 H23 119.6
C25 C24 C23 119.7(2)
C25 C24 H24 120.1
C23 C24 H24 120.1
C24 C25 C26 120.3(3)
C24 C25 H25 119.9
C26 C25 H25 119.9
C25 C26 C21 120.9(2)
C25 C26 H26 119.5
C21 C26 H26 119.5
O3 C27 O2 124.1(3)
O3 C27 C22 119.9(2)
O2 C27 C22 116.0(2)
C27 O3 H3 109.5
C27 O2 H2 109.5
O4 C1A O5 117.5(4)
O4 C1A N4 123.1(3)
O5 C1A N4 118.8(4)
N4 C1B H1BA 109.5
N4 C1B H1BB 109.5
H1BA C1B H1BB 109.5
N4 C1B H1BC 109.5
H1BA C1B H1BC 109.5
H1BB C1B H1BC 109.5

loop_
_geom_bond_atom_site_label_1
_geom_bond_atom_site_label_2
_geom_bond_distance
N4 C1A 1.319(4)
N4 C1B 1.437(4)
N4 C1 1.449(4)
C1 H1A 0.9600
C1 H1B 0.9600
C1 H1C 0.9600
O1 C2 1.213(3)
C2 C3 1.497(4)
C2 C4 1.507(3)
C3 H3A 0.9600
C3 H3B 0.9600
C3 H3C 0.9600
C4 C5 1.394(3)
C4 C20 1.420(3)
C5 C7 1.403(3)
C5 C6 1.509(3)
C6 H6A 0.9600
C6 H6B 0.9600
C6 H6C 0.9600
C7 C8 1.410(3)
C7 C11 1.432(3)
C8 N1 1.335(3)
C8 N2 1.375(3)
N2 N3 1.379(3)
N2 C13 1.423(3)
N3 C11 1.317(3)
C11 C12 1.496(4)
C12 H12A 0.9600
C12 H12B 0.9600
C12 H12C 0.9600
C13 C18 1.378(4)
C13 C14 1.383(4)
C14 C15 1.384(4)
C14 H14 0.9300
C15 C16 1.372(5)
C15 H15 0.9300
C16 C17 1.371(4)
C16 H16 0.9300
C17 C18 1.383(4)
C17 H17 0.9300
C18 H18 0.9300
N1 C20 1.337(3)
C20 C21 1.485(3)
C21 C26 1.397(3)
C21 C22 1.401(3)
C22 C23 1.389(3)
C22 C27 1.489(4)
C23 C24 1.381(4)
C23 H23 0.9300
C24 C25 1.374(4)
C24 H24 0.9300
C25 C26 1.382(4)
C25 H25 0.9300
C26 H26 0.9300
C27 O3 1.235(3)
C27 O2 1.288(3)
O3 H3 0.8200
O2 H2 0.8200
C1A O4 1.264(4)
C1A O5 1.296(8)
C1B H1BA 0.9600
C1B H1BB 0.9600
C1B H1BC 0.9600

loop_
_geom_hbond_atom_site_label_D
_geom_hbond_atom_site_label_H
_geom_hbond_atom_site_label_A
_geom_hbond_distance_DH
_geom_hbond_distance_HA
_geom_hbond_distance_DA
_geom_hbond_angle_DHA
_geom_hbond_site_symmetry_A
C18 H18 N1 0.93 2.35 2.996(3) 126.6 .
O3 H3 O5 0.82 1.77 2.576(8) 166.3 3_566
O2 H2 O4 0.82 1.77 2.591(3) 173.6 3_566
C1 H1C O5 0.96 2.40 3.053(8) 124.7 3_667
C6 H6B O1 0.96 2.49 3.358(4) 150.0 2_555
C25 H25 Cg2 0.93 2.79 3.627(3) 150.0 2_554

loop_
_geom_torsion_atom_site_label_1
_geom_torsion_atom_site_label_2
_geom_torsion_atom_site_label_3
_geom_torsion_atom_site_label_4
_geom_torsion
O1 C2 C4 C5 60.8(3)
C3 C2 C4 C5 -115.1(3)
O1 C2 C4 C20 -121.1(3)
C3 C2 C4 C20 63.0(3)
C20 C4 C5 C7 -2.0(3)
C2 C4 C5 C7 176.1(2)
C20 C4 C5 C6 -179.3(2)
C2 C4 C5 C6 -1.3(3)
C4 C5 C7 C8 -1.7(3)
C6 C5 C7 C8 175.7(2)
C4 C5 C7 C11 -178.8(3)
C6 C5 C7 C11 -1.5(4)
C5 C7 C8 N1 5.4(4)
C11 C7 C8 N1 -176.6(2)
C5 C7 C8 N2 -176.1(2)
C11 C7 C8 N2 1.9(2)
N1 C8 N2 N3 177.0(2)
C7 C8 N2 N3 -1.5(3)
N1 C8 N2 C13 -2.7(4)
C7 C8 N2 C13 178.8(2)
C8 N2 N3 C11 0.4(3)
C13 N2 N3 C11 -179.9(2)
N2 N3 C11 C7 0.9(3)
N2 N3 C11 C12 -178.2(2)
C5 C7 C11 N3 175.7(3)
C8 C7 C11 N3 -1.8(3)
C5 C7 C11 C12 -5.3(5)
C8 C7 C11 C12 177.3(3)
C8 N2 C13 C18 -2.0(4)
N3 N2 C13 C18 178.2(2)
C8 N2 C13 C14 176.5(3)
N3 N2 C13 C14 -3.3(3)
C18 C13 C14 C15 0.1(5)
N2 C13 C14 C15 -178.5(3)
C13 C14 C15 C16 0.9(6)
C14 C15 C16 C17 -0.8(6)
C15 C16 C17 C18 -0.2(5)
C14 C13 C18 C17 -1.1(4)
N2 C13 C18 C17 177.4(3)
C16 C17 C18 C13 1.1(5)
N2 C8 N1 C20 177.2(2)
C7 C8 N1 C20 -4.6(3)
C8 N1 C20 C4 0.4(3)
C8 N1 C20 C21 177.02(19)
C5 C4 C20 N1 2.9(3)
C2 C4 C20 N1 -175.2(2)
C5 C4 C20 C21 -173.5(2)
C2 C4 C20 C21 8.4(3)
N1 C20 C21 C26 -125.6(2)
C4 C20 C21 C26 51.1(3)
N1 C20 C21 C22 48.8(3)
C4 C20 C21 C22 -134.5(2)
C26 C21 C22 C23 0.7(3)
C20 C21 C22 C23 -173.7(2)
C26 C21 C22 C27 -179.8(2)
C20 C21 C22 C27 5.7(3)
C21 C22 C23 C24 -1.3(4)
C27 C22 C23 C24 179.3(2)
C22 C23 C24 C25 0.7(4)
C23 C24 C25 C26 0.4(4)
C24 C25 C26 C21 -0.9(4)
C22 C21 C26 C25 0.4(4)
C20 C21 C26 C25 174.9(2)
C23 C22 C27 O3 44.4(4)
C21 C22 C27 O3 -135.1(3)
C23 C22 C27 O2 -134.5(2)
C21 C22 C27 O2 46.0(3)
C1B N4 C1A O4 1.8(5)
C1 N4 C1A O4 -177.3(3)
C1B N4 C1A O5 172.4(6)
C1 N4 C1A O5 -6.8(7)

loop_
_publcif_info_datablock.id
_publcif_info_datablock.publ_exptl
_publcif_info_datablock.publ_geom
_publcif_info_datablock.structure
{edb5642e-f694-47c0-9d54-6ac040815427} y y y

loop_
_publcif_info_exptl_table_extra_item
sin_theta_over_lambda_max

loop_
_publcif_info_cif.paper_type
EE

loop_
_publcif_info_tables.block_id
_publcif_info_tables.reference_item
{edb5642e-f694-47c0-9d54-6ac040815427} '_publcif_info_datablock.publ_exptl'
{edb5642e-f694-47c0-9d54-6ac040815427} '_geom_hbond_atom_site_label_D'
